data_1542705
loop_
_publ_author_name
'Wang, Jie'
'Wang, Mingyang'
'Chen, Kehao'
'Zha, Shanke'
'Song, Chao'
'Zhu, Jin'

_publ_section_title
;
 C-H Activation-Based Traceless Synthesis via Electrophilic Removal of a
 Directing Group. Rhodium(III)-Catalyzed Entry into Indoles from N-Nitroso
 and \a-Diazo-\b-keto Compounds.
;
_journal_issue 5
_journal_name_full 'Organic letters'
_journal_page_first 1178
_journal_paper_doi 10.1021/acs.orglett.6b00310
_journal_volume 18
_journal_year 2016
_chemical_absolute_configuration ad
_chemical_formula_moiety 'C19 H19 N O3'
_chemical_formula_sum 'C19 H19 N O3'
_chemical_formula_weight 309.35
_chemical_name_systematic
; 
 ? 
;
_space_group_IT_number 4
_symmetry_cell_setting monoclinic
_symmetry_space_group_name_Hall 'P 2yb'
_symmetry_space_group_name_H-M 'P 1 21 1'
_atom_sites_solution_hydrogens geom
_atom_sites_solution_primary direct
_atom_sites_solution_secondary difmap
_audit_creation_method SHELXL-97
_cell_angle_alpha 90.00
_cell_angle_beta 94.59(3)
_cell_angle_gamma 90.00
_cell_formula_units_Z 2
_cell_length_a 9.2196(18)
_cell_length_b 6.1859(12)
_cell_length_c 14.230(3)
_cell_measurement_reflns_used 3591
_cell_measurement_temperature 296(2)
_cell_measurement_theta_max 66.94
_cell_measurement_theta_min 4.81
_cell_volume 809.0(3)
_computing_cell_refinement 'Bruker SAINT'
_computing_data_collection 'Bruker APEX2'
_computing_data_reduction 'Bruker SAINT'
_computing_molecular_graphics 'Bruker SHELXTL'
_computing_publication_material 'Bruker SHELXTL'
_computing_structure_refinement 'SHELXL-97 (Sheldrick, 2008)'
_computing_structure_solution 'SHELXS-97 (Sheldrick, 2008)'
_diffrn_ambient_temperature 296(2)
_diffrn_measured_fraction_theta_full 0.934
_diffrn_measured_fraction_theta_max 0.934
_diffrn_measurement_device_type 'Bruker APEX-II CCD'
_diffrn_measurement_method '\f and \w scans'
_diffrn_radiation_monochromator graphite
_diffrn_radiation_source 'fine-focus sealed tube'
_diffrn_radiation_type CuK\a
_diffrn_radiation_wavelength 1.54178
_diffrn_reflns_av_R_equivalents 0.0161
_diffrn_reflns_av_sigmaI/netI 0.0212
_diffrn_reflns_limit_h_max 10
_diffrn_reflns_limit_h_min -10
_diffrn_reflns_limit_k_max 6
_diffrn_reflns_limit_k_min -6
_diffrn_reflns_limit_l_max 16
_diffrn_reflns_limit_l_min -15
_diffrn_reflns_number 3765
_diffrn_reflns_theta_full 65.98
_diffrn_reflns_theta_max 65.98
_diffrn_reflns_theta_min 4.81
_diffrn_standards_number 0
_exptl_absorpt_coefficient_mu 0.694
_exptl_absorpt_correction_T_max 0.7529
_exptl_absorpt_correction_T_min 0.6694
_exptl_absorpt_correction_type multi-scan
_exptl_absorpt_process_details SADABS
_exptl_crystal_colour colorless
_exptl_crystal_density_diffrn 1.270
_exptl_crystal_density_method 'not measured'
_exptl_crystal_description needle
_exptl_crystal_F_000 328
_exptl_crystal_size_max 0.33
_exptl_crystal_size_mid 0.19
_exptl_crystal_size_min 0.16
_refine_diff_density_max 0.134
_refine_diff_density_min -0.119
_refine_diff_density_rms 0.031
_refine_ls_abs_structure_details 'Flack H D (1983), Acta Cryst. A39, 876-881'
_refine_ls_abs_structure_Flack 0.1(2)
_refine_ls_extinction_coef 0.066(3)
_refine_ls_extinction_expression Fc^*^=kFc[1+0.001xFc^2^\l^3^/sin(2\q)]^-1/4^
_refine_ls_extinction_method SHELXL
_refine_ls_goodness_of_fit_ref 1.071
_refine_ls_hydrogen_treatment constr
_refine_ls_matrix_type full
_refine_ls_number_parameters 209
_refine_ls_number_reflns 2040
_refine_ls_number_restraints 1
_refine_ls_restrained_S_all 1.071
_refine_ls_R_factor_all 0.0305
_refine_ls_R_factor_gt 0.0304
_refine_ls_shift/su_max 0.009
_refine_ls_shift/su_mean 0.002
_refine_ls_structure_factor_coef Fsqd
_refine_ls_weighting_details 'calc w=1/[\s^2^(Fo^2^)+(0.0546P)^2^+0.0960P] where P=(Fo^2^+2Fc^2^)/3'
_refine_ls_weighting_scheme calc
_refine_ls_wR_factor_gt 0.0837
_refine_ls_wR_factor_ref 0.0838
_reflns_number_gt 2033
_reflns_number_total 2040
_reflns_threshold_expression >2sigma(I)
_cod_data_source_file ol6b00310_si_003.cif
_cod_data_source_block 355
_cod_original_sg_symbol_H-M 'P 21'
_cod_database_code 1542705

loop_
_symmetry_equiv_pos_as_xyz
'x, y, z'
'-x, y+1/2, -z'

loop_
_atom_site_label
_atom_site_type_symbol
_atom_site_fract_x
_atom_site_fract_y
_atom_site_fract_z
_atom_site_U_iso_or_equiv
_atom_site_adp_type
_atom_site_occupancy
_atom_site_symmetry_multiplicity
_atom_site_calc_flag
_atom_site_refinement_flags
O1 O 0.71636(14) 0.1605(3) 0.48791(9) 0.0574(4) Uani 1 1 d .
O2 O 1.04301(14) 0.8510(3) 0.67662(10) 0.0572(4) Uani 1 1 d .
O3 O 1.25720(13) 0.8501(2) 0.76226(9) 0.0473(4) Uani 1 1 d .
N1 N 0.97821(14) 0.2838(3) 0.84029(10) 0.0393(4) Uani 1 1 d .
C1 C 1.09259(17) 0.5803(3) 0.79288(11) 0.0355(4) Uani 1 1 d .
C2 C 1.18030(16) 0.4848(3) 0.87135(10) 0.0346(4) Uani 1 1 d .
C3 C 1.31510(18) 0.5331(4) 0.91961(11) 0.0423(5) Uani 1 1 d .
H3A H 1.3679 0.6537 0.9033 0.051 Uiso 1 1 calc R
C4 C 1.36793(19) 0.3986(4) 0.99169(12) 0.0484(5) Uani 1 1 d .
H4A H 1.4570 0.4302 1.0241 0.058 Uiso 1 1 calc R
C5 C 1.2916(2) 0.2175(4) 1.01711(12) 0.0491(5) Uani 1 1 d .
H5A H 1.3310 0.1296 1.0657 0.059 Uiso 1 1 calc R
C6 C 1.1582(2) 0.1649(4) 0.97180(12) 0.0458(5) Uani 1 1 d .
H6A H 1.1062 0.0444 0.9891 0.055 Uiso 1 1 calc R
C7 C 1.10507(17) 0.3018(3) 0.89846(10) 0.0366(4) Uani 1 1 d .
C8 C 0.97066(17) 0.4505(3) 0.77685(11) 0.0363(4) Uani 1 1 d .
C9 C 0.84794(17) 0.4581(3) 0.70214(11) 0.0379(4) Uani 1 1 d .
C10 C 0.84509(17) 0.3044(3) 0.63072(12) 0.0403(4) Uani 1 1 d .
H10A H 0.9193 0.2028 0.6295 0.048 Uiso 1 1 calc R
C11 C 0.72999(18) 0.3041(4) 0.56087(11) 0.0419(4) Uani 1 1 d .
C12 C 0.61934(19) 0.4536(4) 0.56380(13) 0.0495(5) Uani 1 1 d .
H12A H 0.5425 0.4526 0.5173 0.059 Uiso 1 1 calc R
C13 C 0.6222(2) 0.6032(4) 0.63472(14) 0.0542(6) Uani 1 1 d .
H13A H 0.5468 0.7027 0.6363 0.065 Uiso 1 1 calc R
C14 C 0.7372(2) 0.6078(4) 0.70477(13) 0.0487(5) Uani 1 1 d .
H14A H 0.7392 0.7104 0.7526 0.058 Uiso 1 1 calc R
C15 C 1.12401(18) 0.7704(3) 0.73755(11) 0.0378(4) Uani 1 1 d .
C16 C 1.2983(2) 1.0407(4) 0.71246(13) 0.0514(5) Uani 1 1 d .
H16A H 1.2275 1.1549 0.7185 0.062 Uiso 1 1 calc R
H16B H 1.3030 1.0088 0.6460 0.062 Uiso 1 1 calc R
C17 C 1.4446(2) 1.1097(5) 0.75545(17) 0.0666(7) Uani 1 1 d .
H17A H 1.4755 1.2368 0.7239 0.100 Uiso 1 1 calc R
H17B H 1.5136 0.9955 0.7489 0.100 Uiso 1 1 calc R
H17C H 1.4385 1.1409 0.8211 0.100 Uiso 1 1 calc R
C18 C 0.8669(2) 0.1221(4) 0.85180(14) 0.0537(5) Uani 1 1 d .
H18A H 0.7887 0.1408 0.8037 0.080 Uiso 1 1 calc R
H18B H 0.8303 0.1381 0.9127 0.080 Uiso 1 1 calc R
H18C H 0.9080 -0.0196 0.8466 0.080 Uiso 1 1 calc R
C19 C 0.8278(3) 0.0023(5) 0.48169(15) 0.0643(6) Uani 1 1 d .
H19A H 0.8046 -0.0880 0.4277 0.096 Uiso 1 1 calc R
H19B H 0.8346 -0.0849 0.5377 0.096 Uiso 1 1 calc R
H19C H 0.9192 0.0732 0.4755 0.096 Uiso 1 1 calc R

loop_
_atom_site_aniso_label
_atom_site_aniso_U_11
_atom_site_aniso_U_22
_atom_site_aniso_U_33
_atom_site_aniso_U_23
_atom_site_aniso_U_13
_atom_site_aniso_U_12
O1 0.0513(7) 0.0664(11) 0.0515(7) -0.0180(7) -0.0144(6) 0.0024(7)
O2 0.0534(7) 0.0524(11) 0.0627(8) 0.0201(7) -0.0138(6) -0.0008(7)
O3 0.0455(6) 0.0419(9) 0.0527(7) 0.0098(6) -0.0078(5) -0.0097(6)
N1 0.0384(7) 0.0376(9) 0.0409(7) 0.0017(6) -0.0037(5) -0.0075(7)
C1 0.0348(8) 0.0336(11) 0.0368(7) -0.0003(7) -0.0049(6) 0.0000(7)
C2 0.0338(8) 0.0349(11) 0.0341(7) -0.0039(7) -0.0040(6) 0.0011(8)
C3 0.0367(8) 0.0461(13) 0.0426(8) -0.0029(8) -0.0067(7) -0.0005(8)
C4 0.0394(9) 0.0621(15) 0.0419(9) -0.0011(9) -0.0089(7) 0.0058(9)
C5 0.0488(10) 0.0592(16) 0.0379(8) 0.0061(8) -0.0049(7) 0.0146(10)
C6 0.0514(10) 0.0431(12) 0.0427(9) 0.0062(9) 0.0028(7) 0.0020(9)
C7 0.0385(8) 0.0371(11) 0.0336(7) -0.0016(7) -0.0015(6) 0.0022(8)
C8 0.0347(8) 0.0376(11) 0.0354(7) -0.0007(7) -0.0039(6) 0.0007(8)
C9 0.0336(8) 0.0395(11) 0.0391(8) 0.0016(7) -0.0059(6) -0.0047(8)
C10 0.0330(7) 0.0435(11) 0.0432(8) 0.0007(8) -0.0047(6) -0.0008(8)
C11 0.0382(8) 0.0468(12) 0.0394(8) -0.0012(8) -0.0053(6) -0.0049(8)
C12 0.0371(9) 0.0606(15) 0.0483(9) -0.0003(9) -0.0128(7) 0.0012(9)
C13 0.0434(10) 0.0560(15) 0.0609(11) -0.0030(10) -0.0097(8) 0.0142(10)
C14 0.0473(10) 0.0463(13) 0.0506(10) -0.0094(9) -0.0079(8) 0.0034(9)
C15 0.0377(8) 0.0357(11) 0.0390(7) 0.0001(7) -0.0028(6) 0.0006(8)
C16 0.0625(11) 0.0434(13) 0.0487(9) 0.0037(9) 0.0078(8) -0.0089(10)
C17 0.0640(12) 0.0620(17) 0.0748(13) -0.0049(12) 0.0122(11) -0.0239(12)
C18 0.0496(10) 0.0520(14) 0.0585(10) 0.0055(10) -0.0009(8) -0.0173(10)
C19 0.0759(14) 0.0627(16) 0.0527(10) -0.0164(11) -0.0053(10) 0.0085(13)

loop_
_atom_type_symbol
_atom_type_description
_atom_type_scat_dispersion_real
_atom_type_scat_dispersion_imag
_atom_type_scat_source
C C 0.0181 0.0091 'International Tables Vol C Tables 4.2.6.8 and 6.1.1.4'
H H 0.0000 0.0000 'International Tables Vol C Tables 4.2.6.8 and 6.1.1.4'
N N 0.0311 0.0180 'International Tables Vol C Tables 4.2.6.8 and 6.1.1.4'
O O 0.0492 0.0322 'International Tables Vol C Tables 4.2.6.8 and 6.1.1.4'

loop_
_geom_angle_atom_site_label_1
_geom_angle_atom_site_label_2
_geom_angle_atom_site_label_3
_geom_angle
C11 O1 C19 118.08(14)
C15 O3 C16 116.23(15)
C8 N1 C7 109.30(14)
C8 N1 C18 126.46(15)
C7 N1 C18 124.04(15)
C8 C1 C2 106.61(15)
C8 C1 C15 124.93(15)
C2 C1 C15 128.43(15)
C7 C2 C3 118.48(16)
C7 C2 C1 106.48(14)
C3 C2 C1 135.02(17)
C4 C3 C2 118.80(18)
C4 C3 H3A 120.6
C2 C3 H3A 120.6
C3 C4 C5 121.68(16)
C3 C4 H4A 119.2
C5 C4 H4A 119.2
C6 C5 C4 121.35(17)
C6 C5 H5A 119.3
C4 C5 H5A 119.3
C5 C6 C7 116.78(19)
C5 C6 H6A 121.6
C7 C6 H6A 121.6
N1 C7 C2 108.33(14)
N1 C7 C6 128.75(17)
C2 C7 C6 122.90(16)
N1 C8 C1 109.28(14)
N1 C8 C9 119.37(16)
C1 C8 C9 131.21(17)
C14 C9 C10 120.49(15)
C14 C9 C8 121.52(16)
C10 C9 C8 117.95(16)
C9 C10 C11 119.40(17)
C9 C10 H10A 120.3
C11 C10 H10A 120.3
O1 C11 C12 115.84(15)
O1 C11 C10 124.19(17)
C12 C11 C10 119.96(17)
C13 C12 C11 120.34(16)
C13 C12 H12A 119.8
C11 C12 H12A 119.8
C12 C13 C14 120.60(19)
C12 C13 H13A 119.7
C14 C13 H13A 119.7
C9 C14 C13 119.20(18)
C9 C14 H14A 120.4
C13 C14 H14A 120.4
O2 C15 O3 122.48(18)
O2 C15 C1 125.69(16)
O3 C15 C1 111.82(14)
O3 C16 C17 107.19(18)
O3 C16 H16A 110.3
C17 C16 H16A 110.3
O3 C16 H16B 110.3
C17 C16 H16B 110.3
H16A C16 H16B 108.5
C16 C17 H17A 109.5
C16 C17 H17B 109.5
H17A C17 H17B 109.5
C16 C17 H17C 109.5
H17A C17 H17C 109.5
H17B C17 H17C 109.5
N1 C18 H18A 109.5
N1 C18 H18B 109.5
H18A C18 H18B 109.5
N1 C18 H18C 109.5
H18A C18 H18C 109.5
H18B C18 H18C 109.5
O1 C19 H19A 109.5
O1 C19 H19B 109.5
H19A C19 H19B 109.5
O1 C19 H19C 109.5
H19A C19 H19C 109.5
H19B C19 H19C 109.5

loop_
_geom_bond_atom_site_label_1
_geom_bond_atom_site_label_2
_geom_bond_distance
O1 C11 1.364(2)
O1 C19 1.427(3)
O2 C15 1.206(2)
O3 C15 1.344(2)
O3 C16 1.442(2)
N1 C8 1.368(2)
N1 C7 1.382(2)
N1 C18 1.452(2)
C1 C8 1.385(2)
C1 C2 1.451(2)
C1 C15 1.457(3)
C2 C7 1.398(3)
C2 C3 1.403(2)
C3 C4 1.379(3)
C3 H3A 0.9300
C4 C5 1.387(3)
C4 H4A 0.9300
C5 C6 1.381(3)
C5 H5A 0.9300
C6 C7 1.402(2)
C6 H6A 0.9300
C8 C9 1.490(2)
C9 C14 1.381(3)
C9 C10 1.390(3)
C10 C11 1.395(2)
C10 H10A 0.9300
C11 C12 1.380(3)
C12 C13 1.368(3)
C12 H12A 0.9300
C13 C14 1.396(3)
C13 H13A 0.9300
C14 H14A 0.9300
C16 C17 1.498(3)
C16 H16A 0.9700
C16 H16B 0.9700
C17 H17A 0.9600
C17 H17B 0.9600
C17 H17C 0.9600
C18 H18A 0.9600
C18 H18B 0.9600
C18 H18C 0.9600
C19 H19A 0.9600
C19 H19B 0.9600
C19 H19C 0.9600

loop_
_geom_torsion_atom_site_label_1
_geom_torsion_atom_site_label_2
_geom_torsion_atom_site_label_3
_geom_torsion_atom_site_label_4
_geom_torsion
C8 C1 C2 C7 -0.20(18)
C15 C1 C2 C7 -178.32(16)
C8 C1 C2 C3 178.20(19)
C15 C1 C2 C3 0.1(3)
C7 C2 C3 C4 0.0(2)
C1 C2 C3 C4 -178.27(18)
C2 C3 C4 C5 0.2(3)
C3 C4 C5 C6 -0.6(3)
C4 C5 C6 C7 0.7(3)
C8 N1 C7 C2 0.03(18)
C18 N1 C7 C2 -175.21(16)
C8 N1 C7 C6 -178.65(17)
C18 N1 C7 C6 6.1(3)
C3 C2 C7 N1 -178.60(16)
C1 C2 C7 N1 0.11(18)
C3 C2 C7 C6 0.2(2)
C1 C2 C7 C6 178.87(16)
C5 C6 C7 N1 178.00(17)
C5 C6 C7 C2 -0.5(3)
C7 N1 C8 C1 -0.16(19)
C18 N1 C8 C1 174.94(17)
C7 N1 C8 C9 175.96(15)
C18 N1 C8 C9 -8.9(3)
C2 C1 C8 N1 0.22(18)
C15 C1 C8 N1 178.42(15)
C2 C1 C8 C9 -175.28(17)
C15 C1 C8 C9 2.9(3)
N1 C8 C9 C14 108.0(2)
C1 C8 C9 C14 -76.9(3)
N1 C8 C9 C10 -69.8(2)
C1 C8 C9 C10 105.3(2)
C14 C9 C10 C11 0.7(3)
C8 C9 C10 C11 178.57(16)
C19 O1 C11 C12 -179.92(19)
C19 O1 C11 C10 -0.9(3)
C9 C10 C11 O1 -179.84(18)
C9 C10 C11 C12 -0.9(3)
O1 C11 C12 C13 179.37(19)
C10 C11 C12 C13 0.3(3)
C11 C12 C13 C14 0.4(3)
C10 C9 C14 C13 -0.1(3)
C8 C9 C14 C13 -177.81(18)
C12 C13 C14 C9 -0.5(3)
C16 O3 C15 O2 0.8(3)
C16 O3 C15 C1 -179.18(14)
C8 C1 C15 O2 7.1(3)
C2 C1 C15 O2 -175.10(18)
C8 C1 C15 O3 -172.96(16)
C2 C1 C15 O3 4.8(2)
C15 O3 C16 C17 176.11(17)
